data_7111088
loop_
_publ_author_name
'Fourmigu\'e, Marc'
'Bertran, Josep N.'

_publ_section_title
;
 [Ni(edt-CN)2]&#x2212;&#x00B7;, a novel paramagnetic nickel dithiolene
 complex analog of Ni(mnt)2&#x2212;&#x00B7; with two cyano groups only
;
_journal_issue 21
_journal_name_full 'Chemical Communications'
_journal_page_first 2111
_journal_paper_doi 10.1039/b006440h
_journal_year 2000
_chemical_formula_moiety '(C24 H20 P)2, C6 H2 N2 Ni S4'
_chemical_formula_sum 'C54 H42 N2 Ni P2 S4'
_chemical_formula_weight 967.79
_chemical_name_common (PPh4)2(Ni(edt-CN)2)
_chemical_name_systematic
;  
Bis(tetraphenylphosphonium) bis(1-cyano-1,2-dithioethylene)nickelate  
;
_space_group_IT_number 14
_symmetry_cell_setting monoclinic
_symmetry_space_group_name_Hall '-P 2yn'
_symmetry_space_group_name_H-M 'P 1 21/n 1'
_atom_sites_solution_hydrogens geom
_atom_sites_solution_primary direct
_atom_sites_solution_secondary difmap
_audit_creation_method SHELXL-97
_cell_angle_alpha 90.00
_cell_angle_beta 107.33(3)
_cell_angle_gamma 90.00
_cell_formula_units_Z 4
_cell_length_a 20.523(4)
_cell_length_b 11.220(2)
_cell_length_c 21.304(4)
_cell_measurement_reflns_used 8000
_cell_measurement_temperature 293(2)
_cell_measurement_theta_max 25.9
_cell_measurement_theta_min 2.0
_cell_volume 4682.9(17)
_computing_cell_refinement 'CELL, Stoe-IPDS'
_computing_data_collection 'EXPOSE, Stoe-IPDS'
_computing_data_reduction 'INTEGRATE, Stoe-IPDS'
_computing_structure_refinement 'SHELXL-97 (Sheldrick, 1997)'
_computing_structure_solution 'SHELXS-97 (Sheldrick, 1990)'
_diffrn_ambient_temperature 293(2)
_diffrn_detector_area_resol_mean 6.66
_diffrn_measured_fraction_theta_full 0.992
_diffrn_measured_fraction_theta_max 0.992
_diffrn_measurement_device area_detector
_diffrn_measurement_device_type Stoe-IPDS
_diffrn_measurement_method 'oscillation, phin incr. 1.1 deg'
_diffrn_radiation_monochromator graphite
_diffrn_radiation_source 'fine-focus sealed tube'
_diffrn_radiation_type MoK\a
_diffrn_radiation_wavelength 0.71073
_diffrn_reflns_av_R_equivalents 0.0612
_diffrn_reflns_av_sigmaI/netI 0.0577
_diffrn_reflns_limit_h_max 25
_diffrn_reflns_limit_h_min -25
_diffrn_reflns_limit_k_max 13
_diffrn_reflns_limit_k_min -13
_diffrn_reflns_limit_l_max 26
_diffrn_reflns_limit_l_min -26
_diffrn_reflns_number 35954
_diffrn_reflns_theta_full 25.95
_diffrn_reflns_theta_max 25.95
_diffrn_reflns_theta_min 2.00
_exptl_absorpt_coefficient_mu 0.701
_exptl_absorpt_correction_T_max 0.9471
_exptl_absorpt_correction_T_min 0.7837
_exptl_absorpt_correction_type numerical
_exptl_absorpt_process_details 'FACEIT, Stoe IPDS'
_exptl_crystal_colour orange
_exptl_crystal_density_diffrn 1.373
_exptl_crystal_density_method 'not measured'
_exptl_crystal_description plate
_exptl_crystal_F_000 2008
_exptl_crystal_size_max 0.45
_exptl_crystal_size_mid 0.30
_exptl_crystal_size_min 0.06
_refine_diff_density_max 0.643
_refine_diff_density_min -0.265
_refine_diff_density_rms 0.066
_refine_ls_extinction_method none
_refine_ls_goodness_of_fit_ref 1.022
_refine_ls_hydrogen_treatment constr
_refine_ls_matrix_type full
_refine_ls_number_parameters 571
_refine_ls_number_reflns 9096
_refine_ls_number_restraints 0
_refine_ls_restrained_S_all 1.022
_refine_ls_R_factor_all 0.0996
_refine_ls_R_factor_gt 0.0581
_refine_ls_shift/su_max 0.000
_refine_ls_shift/su_mean 0.000
_refine_ls_structure_factor_coef Fsqd
_refine_ls_weighting_details 'calc w=1/[\s^2^(Fo^2^)+(0.0724P)^2^+3.0661P] where P=(Fo^2^+2Fc^2^)/3'
_refine_ls_weighting_scheme calc
_refine_ls_wR_factor_gt 0.1491
_refine_ls_wR_factor_ref 0.1628
_reflns_number_gt 5396
_reflns_number_total 9096
_reflns_threshold_expression >2sigma(I)
_cod_data_source_file b006440hsup1.cif
_cod_data_source_block mf196fac
_cod_original_cell_volume 4682.9(16)
_cod_original_sg_symbol_H-M P2(1)/n
_cod_database_code 7111088

loop_
_symmetry_equiv_pos_as_xyz
'x, y, z'
'-x+1/2, y+1/2, -z+1/2'
'-x, -y, -z'
'x-1/2, -y-1/2, z-1/2'

loop_
_atom_site_label
_atom_site_type_symbol
_atom_site_fract_x
_atom_site_fract_y
_atom_site_fract_z
_atom_site_U_iso_or_equiv
_atom_site_adp_type
_atom_site_occupancy
_atom_site_symmetry_multiplicity
_atom_site_calc_flag
_atom_site_refinement_flags
Ni1 Ni 0.5000 0.0000 0.0000 0.0407(2) Uani 1 2 d S
S1 S 0.50077(7) -0.19483(12) 0.00592(6) 0.0527(3) Uani 1 1 d .
S2 S 0.52947(6) -0.00340(13) -0.09046(6) 0.0522(3) Uani 1 1 d .
N1 N 0.5231(3) -0.4582(5) -0.0960(2) 0.0706(13) Uani 1 1 d .
C3 C 0.5208(3) -0.3596(5) -0.0823(2) 0.0553(12) Uani 1 1 d .
C1 C 0.5185(2) -0.2362(5) -0.0668(2) 0.0478(11) Uani 1 1 d .
C2 C 0.5311(2) -0.1529(5) -0.1070(2) 0.0541(12) Uani 1 1 d .
H2 H 0.5410 -0.1770 -0.1449 0.065 Uiso 1 1 calc R
Ni2 Ni 0.0000 0.5000 0.0000 0.0464(2) Uani 1 2 d S
S3 S -0.09925(7) 0.50516(13) 0.01855(6) 0.0565(3) Uani 1 1 d .
S4 S 0.00502(6) 0.30588(13) 0.00993(7) 0.0590(4) Uani 1 1 d .
N2 N -0.1011(3) 0.0505(6) 0.0366(3) 0.0815(15) Uani 1 1 d .
C4 C -0.1175(3) 0.3570(5) 0.0263(2) 0.0563(13) Uani 1 1 d .
H4 H -0.1588 0.3363 0.0331 0.068 Uiso 1 1 calc R
C5 C -0.0734(2) 0.2708(5) 0.0227(2) 0.0553(13) Uani 1 1 d .
C6 C -0.0889(3) 0.1488(6) 0.0303(3) 0.0632(14) Uani 1 1 d .
P1 P 0.26886(5) 0.48238(11) 0.18070(5) 0.0385(3) Uani 1 1 d .
C7 C 0.3401(2) 0.4656(4) 0.2529(2) 0.0402(10) Uani 1 1 d .
C8 C 0.3605(2) 0.3523(5) 0.2789(2) 0.0530(12) Uani 1 1 d .
H8 H 0.3411 0.2844 0.2557 0.064 Uiso 1 1 calc R
C9 C 0.4101(3) 0.3419(5) 0.3396(3) 0.0631(14) Uani 1 1 d .
H9 H 0.4236 0.2668 0.3572 0.076 Uiso 1 1 calc R
C10 C 0.4390(2) 0.4421(6) 0.3735(3) 0.0604(14) Uani 1 1 d .
H10 H 0.4720 0.4348 0.4141 0.073 Uiso 1 1 calc R
C11 C 0.4194(2) 0.5529(5) 0.3477(2) 0.0573(13) Uani 1 1 d .
H11 H 0.4394 0.6203 0.3710 0.069 Uiso 1 1 calc R
C12 C 0.3703(2) 0.5654(5) 0.2874(2) 0.0517(12) Uani 1 1 d .
H12 H 0.3577 0.6410 0.2702 0.062 Uiso 1 1 calc R
C13 C 0.2853(2) 0.6137(4) 0.1393(2) 0.0414(10) Uani 1 1 d .
C14 C 0.2377(2) 0.7034(5) 0.1202(2) 0.0513(12) Uani 1 1 d .
H14 H 0.1954 0.6957 0.1272 0.062 Uiso 1 1 calc R
C15 C 0.2527(3) 0.8047(5) 0.0905(3) 0.0661(15) Uani 1 1 d .
H15 H 0.2208 0.8657 0.0781 0.079 Uiso 1 1 calc R
C16 C 0.3149(3) 0.8153(6) 0.0793(2) 0.0671(16) Uani 1 1 d .
H16 H 0.3247 0.8833 0.0588 0.081 Uiso 1 1 calc R
C17 C 0.3627(3) 0.7265(6) 0.0979(3) 0.0684(16) Uani 1 1 d .
H17 H 0.4048 0.7346 0.0902 0.082 Uiso 1 1 calc R
C18 C 0.3486(3) 0.6260(5) 0.1277(3) 0.0574(13) Uani 1 1 d .
H18 H 0.3810 0.5658 0.1402 0.069 Uiso 1 1 calc R
C19 C 0.1932(2) 0.5024(4) 0.20655(18) 0.0377(9) Uani 1 1 d .
C20 C 0.1292(2) 0.5090(5) 0.1593(2) 0.0499(11) Uani 1 1 d .
H20 H 0.1255 0.5038 0.1148 0.060 Uiso 1 1 calc R
C21 C 0.0718(2) 0.5233(5) 0.1792(2) 0.0607(14) Uani 1 1 d .
H21 H 0.0291 0.5292 0.1480 0.073 Uiso 1 1 calc R
C22 C 0.0773(3) 0.5289(5) 0.2451(3) 0.0583(14) Uani 1 1 d .
H22 H 0.0381 0.5352 0.2583 0.070 Uiso 1 1 calc R
C23 C 0.1402(3) 0.5252(5) 0.2914(2) 0.0600(14) Uani 1 1 d .
H23 H 0.1435 0.5321 0.3357 0.072 Uiso 1 1 calc R
C24 C 0.1990(2) 0.5113(5) 0.2727(2) 0.0537(12) Uani 1 1 d .
H24 H 0.2416 0.5080 0.3041 0.064 Uiso 1 1 calc R
C25 C 0.2585(2) 0.3551(4) 0.1273(2) 0.0425(10) Uani 1 1 d .
C26 C 0.3040(3) 0.3321(6) 0.0938(3) 0.087(2) Uani 1 1 d .
H26 H 0.3423 0.3804 0.1007 0.105 Uiso 1 1 calc R
C27 C 0.2947(4) 0.2379(7) 0.0496(4) 0.095(2) Uani 1 1 d .
H27 H 0.3273 0.2215 0.0285 0.114 Uiso 1 1 calc R
C28 C 0.2373(3) 0.1701(5) 0.0374(3) 0.0666(15) Uani 1 1 d .
H28 H 0.2295 0.1098 0.0061 0.080 Uiso 1 1 calc R
C29 C 0.1920(3) 0.1902(5) 0.0707(3) 0.0758(17) Uani 1 1 d .
H29 H 0.1535 0.1422 0.0631 0.091 Uiso 1 1 calc R
C30 C 0.2024(3) 0.2810(5) 0.1158(3) 0.0706(16) Uani 1 1 d .
H30 H 0.1711 0.2929 0.1390 0.085 Uiso 1 1 calc R
P2 P 0.82262(5) 0.51104(11) 0.23014(5) 0.0405(3) Uani 1 1 d .
C31 C 0.7932(2) 0.5275(4) 0.3014(2) 0.0419(10) Uani 1 1 d .
C32 C 0.8395(2) 0.5289(5) 0.3638(2) 0.0506(12) Uani 1 1 d .
H32 H 0.8860 0.5200 0.3694 0.061 Uiso 1 1 calc R
C33 C 0.8160(2) 0.5437(5) 0.4173(2) 0.0568(13) Uani 1 1 d .
H33 H 0.8467 0.5420 0.4594 0.068 Uiso 1 1 calc R
C34 C 0.7478(3) 0.5609(5) 0.4093(2) 0.0552(13) Uani 1 1 d .
H34 H 0.7328 0.5732 0.4459 0.066 Uiso 1 1 calc R
C35 C 0.7018(2) 0.5599(5) 0.3475(2) 0.0536(12) Uani 1 1 d .
H35 H 0.6556 0.5704 0.3426 0.064 Uiso 1 1 calc R
C36 C 0.7233(2) 0.5436(5) 0.2925(2) 0.0487(12) Uani 1 1 d .
H36 H 0.6921 0.5433 0.2507 0.058 Uiso 1 1 calc R
C37 C 0.7506(2) 0.4906(4) 0.15875(19) 0.0420(10) Uani 1 1 d .
C38 C 0.7294(3) 0.3769(5) 0.1358(3) 0.0589(14) Uani 1 1 d .
H38 H 0.7545 0.3104 0.1550 0.071 Uiso 1 1 calc R
C39 C 0.6703(3) 0.3642(6) 0.0838(3) 0.0713(16) Uani 1 1 d .
H39 H 0.6560 0.2884 0.0680 0.086 Uiso 1 1 calc R
C40 C 0.6331(3) 0.4602(6) 0.0555(3) 0.0703(17) Uani 1 1 d .
H40 H 0.5932 0.4498 0.0210 0.084 Uiso 1 1 calc R
C41 C 0.6539(3) 0.5721(6) 0.0776(3) 0.0672(16) Uani 1 1 d .
H41 H 0.6284 0.6378 0.0577 0.081 Uiso 1 1 calc R
C42 C 0.7128(3) 0.5884(5) 0.1294(3) 0.0630(14) Uani 1 1 d .
H42 H 0.7269 0.6648 0.1443 0.076 Uiso 1 1 calc R
C43 C 0.8651(2) 0.6457(4) 0.2171(2) 0.0457(11) Uani 1 1 d .
C44 C 0.8863(3) 0.7306(5) 0.2657(2) 0.0561(13) Uani 1 1 d .
H44 H 0.8791 0.7191 0.3064 0.067 Uiso 1 1 calc R
C45 C 0.9186(3) 0.8334(5) 0.2539(3) 0.0668(15) Uani 1 1 d .
H45 H 0.9328 0.8910 0.2865 0.080 Uiso 1 1 calc R
C46 C 0.9294(3) 0.8496(6) 0.1939(3) 0.0714(16) Uani 1 1 d .
H46 H 0.9513 0.9181 0.1862 0.086 Uiso 1 1 calc R
C47 C 0.9082(3) 0.7666(6) 0.1457(3) 0.0769(17) Uani 1 1 d .
H47 H 0.9160 0.7783 0.1053 0.092 Uiso 1 1 calc R
C48 C 0.8753(3) 0.6649(5) 0.1565(3) 0.0663(15) Uani 1 1 d .
H48 H 0.8599 0.6092 0.1230 0.080 Uiso 1 1 calc R
C49 C 0.8793(2) 0.3854(4) 0.2417(2) 0.0429(10) Uani 1 1 d .
C50 C 0.8884(3) 0.3070(5) 0.2935(3) 0.0568(13) Uani 1 1 d .
H50 H 0.8641 0.3173 0.3237 0.068 Uiso 1 1 calc R
C51 C 0.9338(3) 0.2128(5) 0.3007(3) 0.0645(15) Uani 1 1 d .
H51 H 0.9398 0.1604 0.3358 0.077 Uiso 1 1 calc R
C52 C 0.9694(3) 0.1963(5) 0.2574(3) 0.0619(14) Uani 1 1 d .
H52 H 1.0001 0.1334 0.2631 0.074 Uiso 1 1 calc R
C53 C 0.9604(3) 0.2725(5) 0.2045(3) 0.0671(15) Uani 1 1 d .
H53 H 0.9842 0.2598 0.1742 0.081 Uiso 1 1 calc R
C54 C 0.9159(3) 0.3678(5) 0.1968(2) 0.0591(14) Uani 1 1 d .
H54 H 0.9104 0.4200 0.1617 0.071 Uiso 1 1 calc R

loop_
_atom_site_aniso_label
_atom_site_aniso_U_11
_atom_site_aniso_U_22
_atom_site_aniso_U_33
_atom_site_aniso_U_23
_atom_site_aniso_U_13
_atom_site_aniso_U_12
Ni1 0.0323(4) 0.0493(5) 0.0391(4) 0.0040(4) 0.0086(3) -0.0048(4)
S1 0.0620(7) 0.0508(8) 0.0482(7) 0.0074(6) 0.0207(5) -0.0002(6)
S2 0.0542(6) 0.0571(8) 0.0498(6) 0.0038(6) 0.0226(5) -0.0092(6)
N1 0.080(3) 0.062(3) 0.066(3) -0.003(3) 0.017(2) 0.006(3)
C3 0.057(3) 0.058(4) 0.051(3) 0.004(3) 0.016(2) 0.004(3)
C1 0.038(2) 0.057(3) 0.049(3) 0.003(2) 0.013(2) 0.000(2)
C2 0.051(3) 0.068(4) 0.048(3) -0.004(3) 0.021(2) -0.005(2)
Ni2 0.0477(4) 0.0556(5) 0.0324(4) -0.0056(4) 0.0064(3) 0.0000(4)
S3 0.0600(7) 0.0655(9) 0.0469(6) -0.0042(7) 0.0202(5) 0.0062(7)
S4 0.0496(7) 0.0579(9) 0.0668(9) -0.0031(7) 0.0130(6) -0.0010(6)
N2 0.071(3) 0.074(4) 0.102(4) 0.004(3) 0.028(3) -0.006(3)
C4 0.057(3) 0.069(4) 0.041(3) -0.003(2) 0.011(2) -0.005(3)
C5 0.052(3) 0.066(4) 0.045(3) -0.005(3) 0.009(2) -0.005(3)
C6 0.049(3) 0.073(4) 0.066(3) -0.001(3) 0.014(2) -0.002(3)
P1 0.0383(5) 0.0410(7) 0.0374(5) -0.0002(5) 0.0132(4) -0.0016(5)
C7 0.036(2) 0.043(3) 0.045(2) 0.000(2) 0.0163(18) -0.0001(18)
C8 0.046(3) 0.051(3) 0.057(3) 0.001(2) 0.008(2) -0.002(2)
C9 0.050(3) 0.064(4) 0.067(3) 0.014(3) 0.005(2) 0.002(3)
C10 0.043(3) 0.084(4) 0.052(3) 0.004(3) 0.011(2) -0.006(3)
C11 0.047(3) 0.073(4) 0.050(3) -0.009(3) 0.012(2) -0.011(3)
C12 0.052(3) 0.049(3) 0.053(3) 0.001(2) 0.014(2) 0.000(2)
C13 0.042(2) 0.045(3) 0.039(2) -0.001(2) 0.0140(18) -0.0039(19)
C14 0.048(3) 0.052(3) 0.053(3) 0.003(2) 0.014(2) -0.004(2)
C15 0.067(3) 0.056(4) 0.064(3) 0.013(3) 0.003(3) -0.004(3)
C16 0.082(4) 0.067(4) 0.047(3) 0.009(3) 0.013(3) -0.030(3)
C17 0.066(3) 0.076(4) 0.073(4) 0.001(3) 0.036(3) -0.021(3)
C18 0.056(3) 0.056(3) 0.068(3) 0.007(3) 0.031(3) 0.001(2)
C19 0.042(2) 0.042(2) 0.0314(19) 0.002(2) 0.0144(16) -0.004(2)
C20 0.048(2) 0.068(3) 0.034(2) -0.002(2) 0.0125(18) -0.003(2)
C21 0.039(2) 0.091(4) 0.050(3) -0.006(3) 0.010(2) -0.005(3)
C22 0.048(3) 0.074(4) 0.058(3) -0.002(3) 0.025(2) -0.001(2)
C23 0.060(3) 0.084(4) 0.040(2) -0.002(3) 0.021(2) 0.005(3)
C24 0.046(2) 0.075(4) 0.040(2) 0.000(3) 0.0128(19) 0.001(2)
C25 0.040(2) 0.046(3) 0.040(2) -0.005(2) 0.0096(18) -0.002(2)
C26 0.064(3) 0.100(5) 0.115(5) -0.057(4) 0.054(4) -0.034(3)
C27 0.096(5) 0.101(6) 0.114(5) -0.053(5) 0.071(4) -0.030(4)
C28 0.079(4) 0.057(4) 0.063(3) -0.022(3) 0.020(3) -0.001(3)
C29 0.075(4) 0.056(4) 0.102(5) -0.030(3) 0.036(3) -0.024(3)
C30 0.082(4) 0.060(4) 0.088(4) -0.020(3) 0.054(3) -0.021(3)
P2 0.0385(5) 0.0468(7) 0.0364(5) -0.0025(5) 0.0112(4) 0.0020(5)
C31 0.035(2) 0.050(3) 0.042(2) -0.004(2) 0.0138(18) -0.0003(18)
C32 0.035(2) 0.072(4) 0.045(2) -0.003(2) 0.0112(19) 0.000(2)
C33 0.049(3) 0.086(4) 0.032(2) -0.002(2) 0.007(2) 0.004(3)
C34 0.060(3) 0.066(3) 0.046(3) 0.000(2) 0.026(2) -0.001(3)
C35 0.041(2) 0.066(3) 0.059(3) -0.003(3) 0.023(2) -0.002(2)
C36 0.035(2) 0.062(3) 0.045(2) 0.010(2) 0.0052(19) 0.005(2)
C37 0.046(2) 0.047(3) 0.032(2) 0.000(2) 0.0110(17) 0.004(2)
C38 0.058(3) 0.050(3) 0.057(3) 0.002(3) -0.001(2) 0.002(2)
C39 0.067(3) 0.068(4) 0.062(3) -0.001(3) -0.007(3) -0.010(3)
C40 0.050(3) 0.101(5) 0.048(3) 0.005(3) -0.003(2) -0.003(3)
C41 0.056(3) 0.085(5) 0.048(3) 0.011(3) -0.005(2) 0.018(3)
C42 0.068(3) 0.057(4) 0.055(3) -0.005(3) 0.006(3) 0.007(3)
C43 0.045(2) 0.044(3) 0.050(3) -0.004(2) 0.017(2) 0.004(2)
C44 0.060(3) 0.058(3) 0.049(3) -0.003(3) 0.014(2) -0.002(3)
C45 0.066(3) 0.057(4) 0.070(4) -0.012(3) 0.010(3) -0.009(3)
C46 0.068(4) 0.056(4) 0.097(5) -0.002(3) 0.035(3) -0.007(3)
C47 0.098(4) 0.072(4) 0.080(4) 0.004(4) 0.056(4) -0.006(4)
C48 0.086(4) 0.064(4) 0.061(3) -0.012(3) 0.041(3) -0.011(3)
C49 0.037(2) 0.048(3) 0.043(2) -0.003(2) 0.0101(18) 0.0000(19)
C50 0.059(3) 0.056(3) 0.059(3) 0.003(3) 0.023(2) 0.007(2)
C51 0.067(3) 0.053(3) 0.065(3) 0.011(3) 0.007(3) 0.008(3)
C52 0.049(3) 0.057(4) 0.072(4) -0.008(3) 0.006(3) 0.011(2)
C53 0.057(3) 0.076(4) 0.071(4) -0.012(3) 0.023(3) 0.018(3)
C54 0.060(3) 0.069(4) 0.049(3) 0.002(3) 0.018(2) 0.013(3)

loop_
_atom_type_symbol
_atom_type_description
_atom_type_scat_dispersion_real
_atom_type_scat_dispersion_imag
_atom_type_scat_source
C C 0.0033 0.0016 'International Tables Vol C Tables 4.2.6.8 and 6.1.1.4'
H H 0.0000 0.0000 'International Tables Vol C Tables 4.2.6.8 and 6.1.1.4'
N N 0.0061 0.0033 'International Tables Vol C Tables 4.2.6.8 and 6.1.1.4'
P P 0.1023 0.0942 'International Tables Vol C Tables 4.2.6.8 and 6.1.1.4'
S S 0.1246 0.1234 'International Tables Vol C Tables 4.2.6.8 and 6.1.1.4'
Ni Ni 0.3393 1.1124 'International Tables Vol C Tables 4.2.6.8 and 6.1.1.4'

loop_
_geom_angle_atom_site_label_1
_geom_angle_atom_site_label_2
_geom_angle_atom_site_label_3
_geom_angle
_geom_angle_site_symmetry_1
_geom_angle_site_symmetry_3
S2 Ni1 S2 180.0 . 3_655
S2 Ni1 S1 91.96(5) . .
S2 Ni1 S1 88.04(5) 3_655 .
S2 Ni1 S1 88.05(5) . 3_655
S2 Ni1 S1 91.95(5) 3_655 3_655
S1 Ni1 S1 179.996(1) . 3_655
C1 S1 Ni1 102.31(18) . .
C2 S2 Ni1 103.01(17) . .
N1 C3 C1 178.3(6) . .
C2 C1 C3 120.2(5) . .
C2 C1 S1 120.5(4) . .
C3 C1 S1 119.4(4) . .
C1 C2 S2 122.1(4) . .
S4 Ni2 S4 180.0 3_565 .
S4 Ni2 S3 91.63(5) 3_565 3_565
S4 Ni2 S3 88.37(5) . 3_565
S4 Ni2 S3 88.37(5) 3_565 .
S4 Ni2 S3 91.63(5) . .
S3 Ni2 S3 180.0 3_565 .
C4 S3 Ni2 103.44(19) . .
C5 S4 Ni2 102.7(2) . .
C5 C4 S3 121.3(4) . .
C4 C5 C6 120.5(5) . .
C4 C5 S4 120.8(4) . .
C6 C5 S4 118.7(4) . .
N2 C6 C5 179.7(6) . .
C7 P1 C25 111.9(2) . .
C7 P1 C13 106.4(2) . .
C25 P1 C13 110.2(2) . .
C7 P1 C19 107.90(19) . .
C25 P1 C19 109.9(2) . .
C13 P1 C19 110.5(2) . .
C12 C7 C8 119.4(4) . .
C12 C7 P1 119.7(4) . .
C8 C7 P1 120.5(3) . .
C9 C8 C7 119.6(5) . .
C10 C9 C8 120.1(5) . .
C11 C10 C9 120.3(5) . .
C10 C11 C12 120.7(5) . .
C7 C12 C11 120.0(5) . .
C14 C13 C18 119.3(4) . .
C14 C13 P1 121.6(3) . .
C18 C13 P1 119.1(4) . .
C13 C14 C15 120.2(5) . .
C16 C15 C14 119.8(5) . .
C15 C16 C17 120.6(5) . .
C18 C17 C16 120.1(5) . .
C17 C18 C13 120.0(5) . .
C24 C19 C20 120.5(4) . .
C24 C19 P1 119.9(3) . .
C20 C19 P1 119.7(3) . .
C21 C20 C19 119.5(4) . .
C22 C21 C20 120.1(4) . .
C23 C22 C21 120.4(5) . .
C22 C23 C24 120.6(4) . .
C19 C24 C23 118.9(4) . .
C26 C25 C30 117.3(5) . .
C26 C25 P1 120.8(4) . .
C30 C25 P1 121.8(4) . .
C25 C26 C27 121.5(5) . .
C28 C27 C26 119.4(6) . .
C29 C28 C27 120.1(5) . .
C28 C29 C30 120.3(5) . .
C29 C30 C25 121.2(5) . .
C37 P2 C49 110.6(2) . .
C37 P2 C31 109.18(19) . .
C49 P2 C31 109.3(2) . .
C37 P2 C43 106.9(2) . .
C49 P2 C43 110.8(2) . .
C31 P2 C43 110.0(2) . .
C32 C31 C36 120.6(4) . .
C32 C31 P2 120.2(3) . .
C36 C31 P2 119.1(3) . .
C33 C32 C31 119.2(4) . .
C34 C33 C32 120.7(4) . .
C33 C34 C35 120.2(4) . .
C34 C35 C36 120.7(4) . .
C35 C36 C31 118.4(4) . .
C42 C37 C38 119.7(4) . .
C42 C37 P2 119.5(4) . .
C38 C37 P2 120.6(4) . .
C39 C38 C37 118.9(5) . .
C40 C39 C38 121.2(6) . .
C39 C40 C41 120.1(5) . .
C40 C41 C42 120.3(5) . .
C37 C42 C41 119.7(5) . .
C44 C43 C48 119.4(5) . .
C44 C43 P2 121.4(4) . .
C48 C43 P2 119.2(4) . .
C43 C44 C45 119.9(5) . .
C46 C45 C44 119.8(5) . .
C47 C46 C45 120.6(6) . .
C46 C47 C48 120.2(6) . .
C47 C48 C43 120.1(5) . .
C50 C49 C54 119.1(4) . .
C50 C49 P2 122.5(4) . .
C54 C49 P2 118.4(4) . .
C49 C50 C51 120.0(5) . .
C52 C51 C50 120.8(5) . .
C51 C52 C53 120.3(5) . .
C52 C53 C54 119.9(5) . .
C53 C54 C49 120.0(5) . .

loop_
_geom_bond_atom_site_label_1
_geom_bond_atom_site_label_2
_geom_bond_distance
_geom_bond_site_symmetry_2
Ni1 S2 2.1852(12) .
Ni1 S2 2.1854(12) 3_655
Ni1 S1 2.1894(14) .
Ni1 S1 2.1894(14) 3_655
S1 C1 1.756(5) .
S2 C2 1.716(6) .
N1 C3 1.149(7) .
C3 C1 1.426(8) .
C1 C2 1.343(7) .
Ni2 S4 2.1877(15) 3_565
Ni2 S4 2.1877(15) .
Ni2 S3 2.1880(13) 3_565
Ni2 S3 2.1881(13) .
S3 C4 1.723(6) .
S4 C5 1.755(5) .
N2 C6 1.147(7) .
C4 C5 1.342(7) .
C5 C6 1.425(8) .
P1 C7 1.788(4) .
P1 C25 1.798(5) .
P1 C13 1.800(5) .
P1 C19 1.809(4) .
C7 C12 1.381(7) .
C7 C8 1.401(7) .
C8 C9 1.392(7) .
C9 C10 1.373(8) .
C10 C11 1.369(8) .
C11 C12 1.383(7) .
C13 C14 1.377(7) .
C13 C18 1.399(6) .
C14 C15 1.379(7) .
C15 C16 1.371(8) .
C16 C17 1.372(8) .
C17 C18 1.366(8) .
C19 C24 1.382(6) .
C19 C20 1.399(6) .
C20 C21 1.376(6) .
C21 C22 1.375(7) .
C22 C23 1.373(7) .
C23 C24 1.388(7) .
C25 C26 1.359(7) .
C25 C30 1.381(7) .
C26 C27 1.391(8) .
C27 C28 1.360(8) .
C28 C29 1.345(8) .
C29 C30 1.374(8) .
P2 C37 1.792(4) .
P2 C49 1.797(5) .
P2 C31 1.802(4) .
P2 C43 1.807(5) .
C31 C32 1.386(6) .
C31 C36 1.402(6) .
C32 C33 1.374(6) .
C33 C34 1.372(7) .
C34 C35 1.374(7) .
C35 C36 1.381(7) .
C37 C42 1.381(7) .
C37 C38 1.389(7) .
C38 C39 1.385(7) .
C39 C40 1.354(8) .
C40 C41 1.364(8) .
C41 C42 1.385(7) .
C43 C44 1.379(7) .
C43 C48 1.385(7) .
C44 C45 1.390(8) .
C45 C46 1.372(8) .
C46 C47 1.359(8) .
C47 C48 1.379(8) .
C49 C50 1.381(7) .
C49 C54 1.394(7) .
C50 C51 1.387(7) .
C51 C52 1.349(8) .
C52 C53 1.382(8) .
C53 C54 1.383(7) .
